data_4321426
loop_
_publ_author_name
'Matthias Westerhausen'
'Mathias Krofta'
'Peter Mayer'
'Marcus Warchhold'
'Heinrich N\"oth'

_publ_contact_author
;
    Matthias Westerhausen
    Department Chemie
    Ludwig-Maximilians-Universitaet Muenchen
    Butenandtstr. 9 (Haus D)
    D-81377 Muenchen
    Germany
;
_publ_contact_author_email maw@cup.uni-muenchen.de
_publ_contact_author_fax '+49 (89) 2180 7867'
_publ_contact_author_phone '+49 (89) 2180 7481'
_publ_section_title
;
 Polyhedral Members of the Mg2nP2m Family Derived from Dimeric Magnesium
 Trialkylsilylphosphandiide
;
_journal_name_full 'Inorganic Chemistry'
_journal_page_first 4721
_journal_page_last 4724
_journal_paper_doi 10.1021/ic000038c
_journal_volume 39
_journal_year 2000
_chemical_formula_moiety '[(THF)MgPSiBu3]4'
_chemical_formula_sum 'C68 H148 Mg4 O5 P4 Si4'
_chemical_formula_weight 1379.34
_chemical_name_systematic
; 
 tetrakis[(THF)magnesium tri(tert-butyl)silylphosphandiide] 
;
_space_group_IT_number 14
_symmetry_cell_setting monoclinic
_symmetry_space_group_name_Hall '-P 2ybc'
_symmetry_space_group_name_H-M 'P 1 21/c 1'
_atom_sites_solution_hydrogens geom
_atom_sites_solution_primary direct
_atom_sites_solution_secondary difmap
_audit_creation_method SHELXL-97
_cell_angle_alpha 90.00
_cell_angle_beta 96.528(10)
_cell_angle_gamma 90.00
_cell_formula_units_Z 4
_cell_length_a 13.4542(14)
_cell_length_b 26.1232(14)
_cell_length_c 24.5392(15)
_cell_measurement_temperature 200(2)
_cell_volume 8568.8(11)
_computing_structure_refinement 'SHELXL-97 (Sheldrick, 1997)'
_computing_structure_solution 'SHELXS-97 (Sheldrick, 1990)'
_diffrn_ambient_temperature 200(2)
_diffrn_detector_area_resol_mean area-detector
_diffrn_measured_fraction_theta_full 0.978
_diffrn_measured_fraction_theta_max 0.978
_diffrn_measurement_device_type STOE-IPDS
_diffrn_measurement_method IPDS
_diffrn_radiation_monochromator graphite
_diffrn_radiation_source 'fine-focus sealed tube'
_diffrn_radiation_type MoK\a
_diffrn_radiation_wavelength 0.71073
_diffrn_reflns_av_R_equivalents 0.0409
_diffrn_reflns_av_sigmaI/netI 0.0443
_diffrn_reflns_limit_h_max 14
_diffrn_reflns_limit_h_min -14
_diffrn_reflns_limit_k_max 27
_diffrn_reflns_limit_k_min -27
_diffrn_reflns_limit_l_max 25
_diffrn_reflns_limit_l_min -25
_diffrn_reflns_number 45003
_diffrn_reflns_theta_full 22.35
_diffrn_reflns_theta_max 22.35
_diffrn_reflns_theta_min 1.52
_diffrn_standards_decay_% none
_exptl_absorpt_coefficient_mu 0.214
_exptl_absorpt_correction_type none
_exptl_crystal_colour yellow
_exptl_crystal_density_diffrn 1.069
_exptl_crystal_density_method 'not measured'
_exptl_crystal_description prism
_exptl_crystal_F_000 3040
_exptl_crystal_size_max .30
_exptl_crystal_size_mid .25
_exptl_crystal_size_min .25
_refine_diff_density_max 0.775
_refine_diff_density_min -0.478
_refine_diff_density_rms 0.066
_refine_ls_extinction_method none
_refine_ls_goodness_of_fit_ref 1.062
_refine_ls_hydrogen_treatment mixed
_refine_ls_matrix_type full
_refine_ls_number_parameters 766
_refine_ls_number_reflns 10756
_refine_ls_number_restraints 0
_refine_ls_restrained_S_all 1.062
_refine_ls_R_factor_all 0.0721
_refine_ls_R_factor_gt 0.0542
_refine_ls_shift/su_max 0.001
_refine_ls_shift/su_mean 0.000
_refine_ls_structure_factor_coef Fsqd
_refine_ls_weighting_details 'calc w=1/[\s^2^(Fo^2^)+(0.0910P)^2^+4.1155P] where P=(Fo^2^+2Fc^2^)/3'
_refine_ls_weighting_scheme calc
_refine_ls_wR_factor_gt 0.1430
_refine_ls_wR_factor_ref 0.1516
_reflns_number_gt 8132
_reflns_number_total 10756
_reflns_threshold_expression >2sigma(I)
_cod_data_source_file ic000038c_1.cif
_cod_data_source_block mg4p4
_cod_database_code 4321426

loop_
_symmetry_equiv_pos_as_xyz
'x, y, z'
'-x, y+1/2, -z+1/2'
'-x, -y, -z'
'x, -y-1/2, z-1/2'

loop_
_atom_site_label
_atom_site_type_symbol
_atom_site_fract_x
_atom_site_fract_y
_atom_site_fract_z
_atom_site_U_iso_or_equiv
_atom_site_adp_type
_atom_site_occupancy
_atom_site_symmetry_multiplicity
_atom_site_calc_flag
_atom_site_refinement_flags
_atom_site_disorder_assembly
_atom_site_disorder_group
P1 P 0.47350(7) 0.64032(3) 0.65410(4) 0.0222(2) Uani 1 1 d . . .
Si1 Si 0.53536(7) 0.68536(4) 0.58887(4) 0.0247(3) Uani 1 1 d . . .
C11 C 0.4754(3) 0.66159(15) 0.51655(16) 0.0329(10) Uani 1 1 d . . .
C111 C 0.4984(9) 0.6078(3) 0.5064(3) 0.196(7) Uani 1 1 d . . .
H11A H 0.4669 0.5978 0.4700 0.235 Uiso 1 1 calc R . .
H11B H 0.4726 0.5863 0.5343 0.235 Uiso 1 1 calc R . .
H11C H 0.5710 0.6034 0.5081 0.235 Uiso 1 1 calc R . .
C112 C 0.5088(7) 0.6902(4) 0.4691(3) 0.169(5) Uani 1 1 d . . .
H11D H 0.4756 0.6761 0.4347 0.202 Uiso 1 1 calc R . .
H11E H 0.5815 0.6869 0.4695 0.202 Uiso 1 1 calc R . .
H11F H 0.4913 0.7264 0.4718 0.202 Uiso 1 1 calc R . .
C113 C 0.3670(4) 0.6644(4) 0.5105(3) 0.128(4) Uani 1 1 d . . .
H11G H 0.3406 0.6522 0.4740 0.154 Uiso 1 1 calc R . .
H11H H 0.3463 0.7000 0.5151 0.154 Uiso 1 1 calc R . .
H11I H 0.3411 0.6430 0.5385 0.154 Uiso 1 1 calc R . .
C12 C 0.6812(3) 0.67716(16) 0.59437(17) 0.0352(10) Uani 1 1 d . . .
C121 C 0.7327(4) 0.7065(2) 0.5524(3) 0.0732(18) Uani 1 1 d . . .
H12A H 0.8049 0.7000 0.5583 0.088 Uiso 1 1 calc R . .
H12B H 0.7201 0.7432 0.5561 0.088 Uiso 1 1 calc R . .
H12C H 0.7064 0.6952 0.5154 0.088 Uiso 1 1 calc R . .
C122 C 0.7097(4) 0.6227(2) 0.5900(4) 0.101(3) Uani 1 1 d . . .
H12D H 0.7827 0.6198 0.5929 0.121 Uiso 1 1 calc R . .
H12E H 0.6805 0.6090 0.5546 0.121 Uiso 1 1 calc R . .
H12F H 0.6846 0.6031 0.6197 0.121 Uiso 1 1 calc R . .
C123 C 0.7278(4) 0.6938(5) 0.6498(3) 0.178(6) Uani 1 1 d . . .
H12G H 0.8006 0.6896 0.6522 0.214 Uiso 1 1 calc R . .
H12H H 0.7016 0.6729 0.6781 0.214 Uiso 1 1 calc R . .
H12I H 0.7119 0.7299 0.6555 0.214 Uiso 1 1 calc R . .
C13 C 0.5024(3) 0.75798(14) 0.59799(18) 0.0381(10) Uani 1 1 d . . .
C131 C 0.5416(5) 0.7940(2) 0.5569(3) 0.095(2) Uani 1 1 d . . .
H13A H 0.5218 0.8292 0.5644 0.114 Uiso 1 1 calc R . .
H13B H 0.5135 0.7843 0.5197 0.114 Uiso 1 1 calc R . .
H13C H 0.6147 0.7917 0.5599 0.114 Uiso 1 1 calc R . .
C132 C 0.3919(4) 0.76553(19) 0.5935(4) 0.104(3) Uani 1 1 d . . .
H13D H 0.3772 0.8019 0.5982 0.125 Uiso 1 1 calc R . .
H13E H 0.3643 0.7456 0.6221 0.125 Uiso 1 1 calc R . .
H13F H 0.3617 0.7541 0.5574 0.125 Uiso 1 1 calc R . .
C133 C 0.5419(8) 0.7760(2) 0.6541(3) 0.153(5) Uani 1 1 d . . .
H13G H 0.5250 0.8122 0.6580 0.183 Uiso 1 1 calc R . .
H13H H 0.6148 0.7719 0.6594 0.183 Uiso 1 1 calc R . .
H13I H 0.5120 0.7558 0.6816 0.183 Uiso 1 1 calc R . .
P2 P 0.47269(7) 0.56814(4) 0.79251(4) 0.0256(2) Uani 1 1 d . . .
Si2 Si 0.59508(8) 0.53638(4) 0.85114(5) 0.0287(3) Uani 1 1 d . . .
C21 C 0.6065(3) 0.57622(16) 0.91951(17) 0.0386(10) Uani 1 1 d . . .
C211 C 0.5028(4) 0.5893(2) 0.9364(2) 0.0588(14) Uani 1 1 d . . .
H21A H 0.5107 0.6091 0.9705 0.071 Uiso 1 1 calc R . .
H21B H 0.4665 0.5576 0.9420 0.071 Uiso 1 1 calc R . .
H21C H 0.4652 0.6095 0.9074 0.071 Uiso 1 1 calc R . .
C212 C 0.6532(4) 0.62816(18) 0.9100(2) 0.0633(15) Uani 1 1 d . . .
H21D H 0.6589 0.6480 0.9440 0.076 Uiso 1 1 calc R . .
H21E H 0.6108 0.6467 0.8813 0.076 Uiso 1 1 calc R . .
H21F H 0.7198 0.6232 0.8983 0.076 Uiso 1 1 calc R . .
C213 C 0.6680(4) 0.5508(2) 0.9681(2) 0.0645(15) Uani 1 1 d . . .
H21G H 0.6698 0.5732 1.0003 0.077 Uiso 1 1 calc R . .
H21H H 0.7363 0.5450 0.9592 0.077 Uiso 1 1 calc R . .
H21I H 0.6374 0.5180 0.9760 0.077 Uiso 1 1 calc R . .
C22 C 0.5656(3) 0.46508(15) 0.86731(18) 0.0386(10) Uani 1 1 d . . .
C221 C 0.5303(4) 0.43540(17) 0.8152(2) 0.0590(14) Uani 1 1 d . . .
H22A H 0.5162 0.3999 0.8247 0.071 Uiso 1 1 calc R . .
H22B H 0.5827 0.4360 0.7905 0.071 Uiso 1 1 calc R . .
H22C H 0.4694 0.4512 0.7970 0.071 Uiso 1 1 calc R . .
C222 C 0.4796(4) 0.46228(19) 0.9026(2) 0.0646(15) Uani 1 1 d . . .
H22D H 0.4656 0.4264 0.9104 0.078 Uiso 1 1 calc R . .
H22E H 0.4199 0.4780 0.8829 0.078 Uiso 1 1 calc R . .
H22F H 0.4980 0.4806 0.9371 0.078 Uiso 1 1 calc R . .
C223 C 0.6540(4) 0.43545(19) 0.8976(2) 0.0644(15) Uani 1 1 d . . .
H22G H 0.6333 0.4002 0.9041 0.077 Uiso 1 1 calc R . .
H22H H 0.6752 0.4521 0.9328 0.077 Uiso 1 1 calc R . .
H22I H 0.7098 0.4351 0.8752 0.077 Uiso 1 1 calc R . .
C23 C 0.7206(3) 0.54018(16) 0.81836(19) 0.0409(11) Uani 1 1 d . . .
C231 C 0.7303(4) 0.5917(2) 0.7894(2) 0.0612(14) Uani 1 1 d . . .
H23A H 0.7937 0.5927 0.7734 0.073 Uiso 1 1 calc R . .
H23B H 0.7288 0.6196 0.8161 0.073 Uiso 1 1 calc R . .
H23C H 0.6745 0.5958 0.7604 0.073 Uiso 1 1 calc R . .
C232 C 0.7224(4) 0.4994(2) 0.7738(2) 0.0647(15) Uani 1 1 d . . .
H23D H 0.7856 0.5016 0.7576 0.078 Uiso 1 1 calc R . .
H23E H 0.6664 0.5050 0.7452 0.078 Uiso 1 1 calc R . .
H23F H 0.7163 0.4654 0.7899 0.078 Uiso 1 1 calc R . .
C233 C 0.8156(3) 0.5323(2) 0.8589(3) 0.0724(17) Uani 1 1 d . . .
H23G H 0.8748 0.5348 0.8391 0.087 Uiso 1 1 calc R . .
H23H H 0.8136 0.4985 0.8759 0.087 Uiso 1 1 calc R . .
H23I H 0.8188 0.5588 0.8874 0.087 Uiso 1 1 calc R . .
Mg1 Mg 0.44548(9) 0.54873(4) 0.68995(5) 0.0231(3) Uani 1 1 d . . .
O1 O 0.52888(19) 0.49409(9) 0.65229(11) 0.0309(6) Uani 1 1 d . . .
C011 C 0.5631(3) 0.44188(14) 0.66192(18) 0.0370(10) Uani 1 1 d . . .
H01A H 0.5161 0.4174 0.6417 0.044 Uiso 1 1 calc R . .
H01B H 0.5685 0.4336 0.7015 0.044 Uiso 1 1 calc R . .
C012 C 0.6648(3) 0.43942(16) 0.64105(19) 0.0414(11) Uani 1 1 d . . .
H01C H 0.7189 0.4393 0.6720 0.050 Uiso 1 1 calc R . .
H01D H 0.6708 0.4082 0.6187 0.050 Uiso 1 1 calc R . .
C013 C 0.6705(3) 0.48708(17) 0.6064(2) 0.0529(13) Uani 1 1 d . . .
H01E H 0.7190 0.5119 0.6246 0.063 Uiso 1 1 calc R . .
H01F H 0.6904 0.4785 0.5699 0.063 Uiso 1 1 calc R . .
C014 C 0.5660(3) 0.50836(16) 0.60149(18) 0.0389(10) Uani 1 1 d . . .
H01G H 0.5667 0.5460 0.5972 0.047 Uiso 1 1 calc R . .
H01H H 0.5243 0.4932 0.5697 0.047 Uiso 1 1 calc R . .
Mg2 Mg 0.47143(9) 0.66083(4) 0.75641(5) 0.0245(3) Uani 1 1 d . . .
O2 O 0.56976(19) 0.71311(10) 0.79726(12) 0.0368(7) Uani 1 1 d . . .
C021 C 0.6684(3) 0.72840(19) 0.7849(2) 0.0491(12) Uani 1 1 d . . .
H02A H 0.6637 0.7587 0.7605 0.059 Uiso 1 1 calc R . .
H02B H 0.7006 0.7002 0.7664 0.059 Uiso 1 1 calc R . .
C022 C 0.7269(4) 0.7408(2) 0.8382(2) 0.0579(14) Uani 1 1 d . . .
H02C H 0.7777 0.7674 0.8336 0.069 Uiso 1 1 calc R . .
H02D H 0.7609 0.7099 0.8547 0.069 Uiso 1 1 calc R . .
C023 C 0.6495(4) 0.7602(2) 0.8731(2) 0.0605(14) Uani 1 1 d . . .
H02E H 0.6535 0.7979 0.8766 0.073 Uiso 1 1 calc R . .
H02F H 0.6600 0.7449 0.9102 0.073 Uiso 1 1 calc R . .
C024 C 0.5478(4) 0.74413(19) 0.8436(2) 0.0576(14) Uani 1 1 d . . .
H02G H 0.5097 0.7241 0.8684 0.069 Uiso 1 1 calc R . .
H02H H 0.5080 0.7746 0.8308 0.069 Uiso 1 1 calc R . .
P3 P 0.25221(7) 0.54835(4) 0.67828(4) 0.0263(2) Uani 1 1 d . . .
Si3 Si 0.17379(8) 0.47646(4) 0.65177(5) 0.0295(3) Uani 1 1 d . . .
C31 C 0.0291(3) 0.48448(16) 0.65186(19) 0.0407(11) Uani 1 1 d . . .
C311 C 0.0029(4) 0.4866(2) 0.7104(2) 0.0621(14) Uani 1 1 d . . .
H31A H -0.0696 0.4906 0.7100 0.075 Uiso 1 1 calc R . .
H31B H 0.0370 0.5157 0.7295 0.075 Uiso 1 1 calc R . .
H31C H 0.0243 0.4548 0.7294 0.075 Uiso 1 1 calc R . .
C312 C -0.0064(3) 0.53570(17) 0.6261(2) 0.0487(12) Uani 1 1 d . . .
H31D H -0.0789 0.5389 0.6265 0.058 Uiso 1 1 calc R . .
H31E H 0.0095 0.5371 0.5881 0.058 Uiso 1 1 calc R . .
H31F H 0.0274 0.5638 0.6471 0.058 Uiso 1 1 calc R . .
C313 C -0.0340(3) 0.44173(19) 0.6212(2) 0.0572(14) Uani 1 1 d . . .
H31G H -0.1052 0.4485 0.6231 0.069 Uiso 1 1 calc R . .
H31H H -0.0160 0.4086 0.6384 0.069 Uiso 1 1 calc R . .
H31I H -0.0209 0.4410 0.5827 0.069 Uiso 1 1 calc R . .
C32 C 0.2020(3) 0.45796(15) 0.57754(18) 0.0374(10) Uani 1 1 d . . .
C321 C 0.1816(4) 0.40079(18) 0.5636(2) 0.0565(14) Uani 1 1 d . . .
H32A H 0.1970 0.3939 0.5262 0.068 Uiso 1 1 calc R . .
H32B H 0.1111 0.3930 0.5662 0.068 Uiso 1 1 calc R . .
H32C H 0.2239 0.3793 0.5895 0.068 Uiso 1 1 calc R . .
C322 C 0.3112(3) 0.46904(18) 0.56978(19) 0.0450(11) Uani 1 1 d . . .
H32D H 0.3234 0.4595 0.5325 0.054 Uiso 1 1 calc R . .
H32E H 0.3553 0.4491 0.5964 0.054 Uiso 1 1 calc R . .
H32F H 0.3249 0.5056 0.5755 0.054 Uiso 1 1 calc R . .
C323 C 0.1400(3) 0.48928(19) 0.53381(19) 0.0502(12) Uani 1 1 d . . .
H32G H 0.1562 0.4790 0.4975 0.060 Uiso 1 1 calc R . .
H32H H 0.1551 0.5257 0.5395 0.060 Uiso 1 1 calc R . .
H32I H 0.0687 0.4833 0.5363 0.060 Uiso 1 1 calc R . .
C33 C 0.2227(3) 0.42220(15) 0.70364(19) 0.0413(11) Uani 1 1 d . . .
C331 C 0.3283(3) 0.40592(16) 0.6937(2) 0.0473(12) Uani 1 1 d . . .
H33A H 0.3518 0.3789 0.7198 0.057 Uiso 1 1 calc R . .
H33B H 0.3734 0.4354 0.6989 0.057 Uiso 1 1 calc R . .
H33C H 0.3274 0.3930 0.6562 0.057 Uiso 1 1 calc R . .
C332 C 0.2324(4) 0.44124(18) 0.7629(2) 0.0528(13) Uani 1 1 d . . .
H33D H 0.2568 0.4134 0.7876 0.063 Uiso 1 1 calc R . .
H33E H 0.1668 0.4527 0.7720 0.063 Uiso 1 1 calc R . .
H33F H 0.2797 0.4699 0.7672 0.063 Uiso 1 1 calc R . .
C333 C 0.1565(4) 0.37345(17) 0.7007(2) 0.0616(15) Uani 1 1 d . . .
H33G H 0.1857 0.3484 0.7276 0.074 Uiso 1 1 calc R . .
H33H H 0.1531 0.3587 0.6638 0.074 Uiso 1 1 calc R . .
H33I H 0.0890 0.3825 0.7087 0.074 Uiso 1 1 calc R . .
P4 P 0.28312(7) 0.67699(4) 0.75476(4) 0.0268(2) Uani 1 1 d . . .
Si4 Si 0.17676(8) 0.73301(4) 0.78285(5) 0.0310(3) Uani 1 1 d . . .
C41 C 0.2129(3) 0.80111(15) 0.7588(2) 0.0465(12) Uani 1 1 d . . .
C411 C 0.1392(4) 0.84416(17) 0.7685(2) 0.0587(14) Uani 1 1 d . . .
H41A H 0.1638 0.8766 0.7551 0.070 Uiso 1 1 calc R . .
H41B H 0.1333 0.8470 0.8078 0.070 Uiso 1 1 calc R . .
H41C H 0.0735 0.8364 0.7487 0.070 Uiso 1 1 calc R . .
C412 C 0.2299(5) 0.80169(18) 0.6992(2) 0.0717(17) Uani 1 1 d . . .
H41D H 0.2479 0.8364 0.6888 0.086 Uiso 1 1 calc R . .
H41E H 0.1685 0.7910 0.6767 0.086 Uiso 1 1 calc R . .
H41F H 0.2843 0.7781 0.6934 0.086 Uiso 1 1 calc R . .
C413 C 0.3153(4) 0.81625(19) 0.7905(3) 0.0790(19) Uani 1 1 d . . .
H41G H 0.3345 0.8504 0.7788 0.095 Uiso 1 1 calc R . .
H41H H 0.3663 0.7913 0.7827 0.095 Uiso 1 1 calc R . .
H41I H 0.3096 0.8166 0.8300 0.095 Uiso 1 1 calc R . .
C42 C 0.0405(3) 0.71539(15) 0.75153(18) 0.0362(10) Uani 1 1 d . . .
C421 C 0.0278(4) 0.7298(3) 0.6913(2) 0.0735(17) Uani 1 1 d . . .
H42A H -0.0401 0.7211 0.6752 0.088 Uiso 1 1 calc R . .
H42B H 0.0764 0.7109 0.6723 0.088 Uiso 1 1 calc R . .
H42C H 0.0388 0.7666 0.6876 0.088 Uiso 1 1 calc R . .
C422 C 0.0203(4) 0.6590(2) 0.7550(3) 0.0713(17) Uani 1 1 d . . .
H42D H -0.0484 0.6518 0.7390 0.086 Uiso 1 1 calc R . .
H42E H 0.0288 0.6482 0.7935 0.086 Uiso 1 1 calc R . .
H42F H 0.0673 0.6401 0.7348 0.086 Uiso 1 1 calc R . .
C423 C -0.0408(4) 0.7443(2) 0.7770(3) 0.086(2) Uani 1 1 d . . .
H42G H -0.1065 0.7336 0.7595 0.103 Uiso 1 1 calc R . .
H42H H -0.0324 0.7811 0.7717 0.103 Uiso 1 1 calc R . .
H42I H -0.0358 0.7367 0.8164 0.103 Uiso 1 1 calc R . .
C43 C 0.1856(3) 0.73120(19) 0.86282(19) 0.0503(13) Uani 1 1 d . . .
C431 C 0.1354(5) 0.6828(2) 0.8817(2) 0.0776(18) Uani 1 1 d . . .
H43A H 0.1403 0.6823 0.9218 0.093 Uiso 1 1 calc R . .
H43B H 0.1690 0.6526 0.8688 0.093 Uiso 1 1 calc R . .
H43C H 0.0648 0.6825 0.8665 0.093 Uiso 1 1 calc R . .
C432 C 0.1403(6) 0.7760(2) 0.8903(3) 0.094(2) Uani 1 1 d . . .
H43D H 0.1490 0.7710 0.9301 0.113 Uiso 1 1 calc R . .
H43E H 0.0688 0.7782 0.8774 0.113 Uiso 1 1 calc R . .
H43F H 0.1737 0.8077 0.8812 0.113 Uiso 1 1 calc R . .
C433 C 0.2957(4) 0.7227(3) 0.8894(2) 0.0759(17) Uani 1 1 d . . .
H43G H 0.2974 0.7220 0.9294 0.091 Uiso 1 1 calc R . .
H43H H 0.3379 0.7507 0.8787 0.091 Uiso 1 1 calc R . .
H43I H 0.3206 0.6901 0.8766 0.091 Uiso 1 1 calc R . .
Mg3 Mg 0.28211(9) 0.64359(4) 0.65706(5) 0.0241(3) Uani 1 1 d . . .
O3 O 0.18206(19) 0.67020(10) 0.59197(11) 0.0355(7) Uani 1 1 d . . .
C031 C 0.1485(3) 0.71929(17) 0.56929(19) 0.0438(11) Uani 1 1 d . . .
H03A H 0.1880 0.7293 0.5393 0.053 Uiso 1 1 calc R . .
H03B H 0.1562 0.7461 0.5980 0.053 Uiso 1 1 calc R . .
C032 C 0.0397(4) 0.7127(2) 0.5477(2) 0.0656(15) Uani 1 1 d . . .
H03C H -0.0041 0.7300 0.5717 0.079 Uiso 1 1 calc R . .
H03D H 0.0259 0.7267 0.5101 0.079 Uiso 1 1 calc R . .
C033 C 0.0240(4) 0.6568(3) 0.5478(3) 0.101(3) Uani 1 1 d . . .
H03E H -0.0106 0.6454 0.5121 0.121 Uiso 1 1 calc R . .
H03F H -0.0171 0.6470 0.5771 0.121 Uiso 1 1 calc R . .
C034 C 0.1257(4) 0.63317(19) 0.5578(2) 0.0588(14) Uani 1 1 d . . .
H03G H 0.1232 0.5999 0.5769 0.071 Uiso 1 1 calc R . .
H03H H 0.1549 0.6280 0.5230 0.071 Uiso 1 1 calc R . .
Mg4 Mg 0.28136(9) 0.58120(5) 0.77704(5) 0.0284(3) Uani 1 1 d . . .
O4 O 0.2031(2) 0.55705(11) 0.84052(12) 0.0428(7) Uani 1 1 d . . .
C041 C 0.0996(3) 0.5421(2) 0.84295(19) 0.0510(13) Uani 1 1 d . . .
H04A H 0.0852 0.5093 0.8234 0.061 Uiso 1 1 calc R . .
H04B H 0.0537 0.5686 0.8258 0.061 Uiso 1 1 calc R . .
C042 C 0.0872(5) 0.5366(4) 0.9007(3) 0.115(3) Uani 1 1 d . . .
H04C H 0.0436 0.5071 0.9066 0.139 Uiso 1 1 calc R . .
H04D H 0.0573 0.5679 0.9148 0.139 Uiso 1 1 calc R . .
C043 C 0.1902(5) 0.5283(4) 0.9286(3) 0.136(4) Uani 1 1 d . . .
H04E H 0.1974 0.5434 0.9658 0.163 Uiso 1 1 calc R . .
H04F H 0.2055 0.4912 0.9318 0.163 Uiso 1 1 calc R . .
C044 C 0.2543(4) 0.5527(3) 0.8953(2) 0.0806(19) Uani 1 1 d . . .
H04G H 0.3165 0.5325 0.8947 0.097 Uiso 1 1 calc R . .
H04H H 0.2726 0.5871 0.9101 0.097 Uiso 1 1 calc R . .
O5 O 0.047(3) 0.3485(11) 0.9910(15) 0.701(18) Uani 1 1 d . . .
C51 C 0.1094(14) 0.3487(4) 0.9572(7) 0.246(13) Uani 1 1 d . . .
H51A H 0.1329 0.3128 0.9599 0.296 Uiso 1 1 calc R . .
H51B H 0.1642 0.3686 0.9777 0.296 Uiso 1 1 calc R . .
C52 C 0.1260(12) 0.3614(4) 0.8979(8) 0.218(7) Uani 1 1 d . . .
H52A H 0.1417 0.3307 0.8769 0.262 Uiso 1 1 calc R . .
H52B H 0.1781 0.3878 0.8957 0.262 Uiso 1 1 calc R . .
C53 C 0.0111(17) 0.3836(4) 0.8790(6) 0.235(11) Uani 1 1 d . . .
H53A H -0.0208 0.3653 0.8462 0.282 Uiso 1 1 calc R . .
H53B H 0.0122 0.4207 0.8710 0.282 Uiso 1 1 calc R . .
C54 C -0.0534(13) 0.3705(7) 0.9389(15) 0.339(19) Uani 1 1 d . . .
H54A H -0.1049 0.3437 0.9308 0.407 Uiso 1 1 calc R . .
H54B H -0.0857 0.4018 0.9512 0.407 Uiso 1 1 calc R . .

loop_
_atom_site_aniso_label
_atom_site_aniso_U_11
_atom_site_aniso_U_22
_atom_site_aniso_U_33
_atom_site_aniso_U_23
_atom_site_aniso_U_13
_atom_site_aniso_U_12
P1 0.0244(5) 0.0221(5) 0.0209(6) 0.0023(4) 0.0063(4) 0.0002(4)
Si1 0.0281(6) 0.0255(5) 0.0215(6) 0.0033(4) 0.0077(4) 0.0004(4)
C11 0.039(2) 0.040(2) 0.020(2) 0.0031(17) 0.0050(18) 0.0084(18)
C111 0.360(15) 0.098(5) 0.091(6) -0.069(5) -0.147(8) 0.142(8)
C112 0.203(9) 0.277(12) 0.022(4) 0.032(5) -0.006(5) -0.162(9)
C113 0.046(4) 0.288(11) 0.049(4) -0.074(6) -0.004(3) 0.011(5)
C12 0.029(2) 0.050(3) 0.028(3) 0.0011(19) 0.0098(18) -0.0062(18)
C121 0.051(3) 0.063(3) 0.113(5) 0.034(3) 0.043(3) 0.004(3)
C122 0.031(3) 0.065(4) 0.211(9) 0.056(4) 0.036(4) 0.017(3)
C123 0.022(3) 0.433(18) 0.078(6) -0.102(8) 0.002(3) -0.007(6)
C13 0.055(3) 0.024(2) 0.038(3) 0.0071(18) 0.012(2) -0.0001(19)
C131 0.121(5) 0.044(3) 0.136(6) 0.047(4) 0.083(5) 0.032(3)
C132 0.069(4) 0.031(3) 0.223(9) -0.005(4) 0.066(5) 0.016(3)
C133 0.327(13) 0.027(3) 0.082(6) -0.017(3) -0.075(7) 0.023(5)
P2 0.0271(5) 0.0284(5) 0.0207(6) 0.0032(4) 0.0001(4) 0.0011(4)
Si2 0.0301(6) 0.0300(6) 0.0245(7) 0.0046(5) -0.0034(5) 0.0005(4)
C21 0.048(3) 0.044(2) 0.021(3) 0.0017(18) -0.0082(19) -0.005(2)
C211 0.065(3) 0.075(4) 0.036(3) -0.014(3) 0.004(2) 0.003(3)
C212 0.091(4) 0.050(3) 0.045(3) -0.007(2) -0.009(3) -0.013(3)
C213 0.077(4) 0.074(4) 0.037(3) 0.003(3) -0.018(3) -0.003(3)
C22 0.046(3) 0.031(2) 0.038(3) 0.0100(19) -0.002(2) 0.0023(19)
C221 0.082(4) 0.032(3) 0.060(4) 0.007(2) -0.004(3) -0.006(2)
C222 0.072(4) 0.043(3) 0.081(4) 0.019(3) 0.017(3) -0.010(2)
C223 0.073(4) 0.045(3) 0.069(4) 0.021(3) -0.017(3) 0.011(3)
C23 0.030(2) 0.050(3) 0.042(3) 0.004(2) -0.0014(19) 0.0021(19)
C231 0.045(3) 0.076(4) 0.065(4) 0.011(3) 0.016(3) -0.009(3)
C232 0.050(3) 0.084(4) 0.063(4) -0.009(3) 0.019(3) 0.010(3)
C233 0.031(3) 0.106(5) 0.078(4) 0.020(3) -0.005(3) 0.004(3)
Mg1 0.0254(7) 0.0200(6) 0.0238(7) -0.0017(5) 0.0024(5) 0.0015(5)
O1 0.0334(15) 0.0261(14) 0.0338(17) -0.0016(12) 0.0058(12) 0.0079(11)
C011 0.048(3) 0.024(2) 0.038(3) -0.0003(18) 0.001(2) 0.0096(18)
C012 0.041(3) 0.039(2) 0.044(3) -0.002(2) 0.004(2) 0.0170(19)
C013 0.043(3) 0.047(3) 0.072(4) 0.009(2) 0.020(2) 0.015(2)
C014 0.044(3) 0.037(2) 0.037(3) 0.0024(19) 0.011(2) 0.0080(19)
Mg2 0.0245(7) 0.0245(6) 0.0240(8) -0.0036(5) 0.0001(5) -0.0029(5)
O2 0.0339(16) 0.0364(15) 0.0398(19) -0.0113(13) 0.0026(13) -0.0111(12)
C021 0.050(3) 0.056(3) 0.044(3) -0.012(2) 0.015(2) -0.020(2)
C022 0.051(3) 0.069(3) 0.055(4) -0.014(3) 0.013(3) -0.022(3)
C023 0.061(3) 0.059(3) 0.062(4) -0.024(3) 0.011(3) -0.016(3)
C024 0.051(3) 0.056(3) 0.067(4) -0.034(3) 0.013(3) -0.002(2)
P3 0.0264(5) 0.0240(5) 0.0278(6) -0.0055(4) -0.0003(4) -0.0063(4)
Si3 0.0256(6) 0.0287(6) 0.0341(7) -0.0089(5) 0.0028(5) -0.0087(4)
C31 0.023(2) 0.048(3) 0.051(3) -0.010(2) 0.0052(19) -0.0097(19)
C311 0.040(3) 0.088(4) 0.062(4) -0.007(3) 0.019(3) -0.007(3)
C312 0.024(2) 0.057(3) 0.065(4) -0.017(2) 0.003(2) -0.001(2)
C313 0.031(3) 0.065(3) 0.075(4) -0.012(3) 0.004(2) -0.018(2)
C32 0.031(2) 0.042(2) 0.037(3) -0.019(2) -0.0028(19) -0.0026(18)
C321 0.046(3) 0.055(3) 0.066(4) -0.033(3) -0.004(2) -0.001(2)
C322 0.039(3) 0.061(3) 0.035(3) -0.019(2) 0.005(2) -0.002(2)
C323 0.041(3) 0.072(3) 0.037(3) -0.018(2) 0.002(2) 0.004(2)
C33 0.040(3) 0.031(2) 0.052(3) 0.000(2) 0.004(2) -0.0154(19)
C331 0.050(3) 0.034(2) 0.056(3) 0.001(2) -0.003(2) -0.006(2)
C332 0.056(3) 0.048(3) 0.054(4) 0.014(2) 0.001(2) -0.009(2)
C333 0.063(3) 0.034(3) 0.086(4) 0.007(2) 0.003(3) -0.021(2)
P4 0.0246(5) 0.0264(5) 0.0297(6) -0.0098(4) 0.0045(4) 0.0021(4)
Si4 0.0266(6) 0.0309(6) 0.0368(7) -0.0135(5) 0.0094(5) 0.0011(4)
C41 0.041(3) 0.027(2) 0.074(4) -0.017(2) 0.015(2) 0.0031(19)
C411 0.056(3) 0.040(3) 0.081(4) -0.012(3) 0.014(3) 0.011(2)
C412 0.109(5) 0.034(3) 0.079(4) 0.000(3) 0.045(4) 0.003(3)
C413 0.054(3) 0.037(3) 0.142(6) -0.013(3) -0.002(3) -0.002(2)
C42 0.024(2) 0.041(2) 0.045(3) -0.008(2) 0.0082(19) 0.0027(17)
C421 0.037(3) 0.109(5) 0.073(5) -0.001(3) -0.001(3) -0.004(3)
C422 0.040(3) 0.063(3) 0.107(5) 0.001(3) -0.007(3) -0.015(2)
C423 0.034(3) 0.090(4) 0.138(6) -0.039(4) 0.023(3) 0.007(3)
C43 0.044(3) 0.069(3) 0.040(3) -0.027(2) 0.019(2) -0.009(2)
C431 0.108(5) 0.083(4) 0.046(4) -0.007(3) 0.028(3) 0.011(4)
C432 0.144(6) 0.085(4) 0.061(4) -0.025(3) 0.042(4) 0.030(4)
C433 0.076(4) 0.107(5) 0.044(4) -0.019(3) 0.005(3) 0.000(3)
Mg3 0.0238(6) 0.0247(6) 0.0234(8) -0.0018(5) 0.0008(5) 0.0008(5)
O3 0.0310(15) 0.0367(15) 0.0363(18) 0.0019(12) -0.0072(12) 0.0002(12)
C031 0.038(2) 0.050(3) 0.043(3) 0.008(2) 0.002(2) 0.010(2)
C032 0.044(3) 0.098(4) 0.053(4) 0.018(3) -0.004(2) 0.015(3)
C033 0.053(4) 0.095(5) 0.140(7) -0.015(4) -0.047(4) 0.005(3)
C034 0.057(3) 0.064(3) 0.050(3) -0.007(3) -0.016(2) -0.010(3)
Mg4 0.0286(7) 0.0307(7) 0.0268(8) -0.0040(5) 0.0076(6) -0.0054(5)
O4 0.0372(17) 0.0584(19) 0.035(2) 0.0036(14) 0.0115(14) -0.0077(14)
C041 0.044(3) 0.070(3) 0.041(3) 0.002(2) 0.010(2) -0.022(2)
C042 0.068(4) 0.212(9) 0.067(5) 0.050(5) 0.014(4) -0.035(5)
C043 0.081(5) 0.240(11) 0.081(6) 0.088(6) -0.008(4) -0.019(6)
C044 0.050(3) 0.139(6) 0.052(4) 0.021(4) 0.000(3) 0.011(3)
O5 0.76(3) 0.58(2) 0.86(6) -0.55(3) 0.53(3) -0.529
C51 0.38(2) 0.070(6) 0.231(17) 0.002(8) -0.224(19) 0.003(10)
C52 0.298(19) 0.075(7) 0.261(19) -0.017(9) -0.058(16) -0.039(9)
C53 0.41(3) 0.085(7) 0.163(12) 0.009(7) -0.183(15) -0.040(11)
C54 0.173(15) 0.170(15) 0.66(6) -0.22(2) -0.02(2) -0.033(12)

loop_
_atom_type_symbol
_atom_type_description
_atom_type_scat_dispersion_real
_atom_type_scat_dispersion_imag
_atom_type_scat_source
P P 0.1023 0.0942 'International Tables Vol C Tables 4.2.6.8 and 6.1.1.4'
Si Si 0.0817 0.0704 'International Tables Vol C Tables 4.2.6.8 and 6.1.1.4'
Mg Mg 0.0486 0.0363 'International Tables Vol C Tables 4.2.6.8 and 6.1.1.4'
O O 0.0106 0.0060 'International Tables Vol C Tables 4.2.6.8 and 6.1.1.4'
C C 0.0033 0.0016 'International Tables Vol C Tables 4.2.6.8 and 6.1.1.4'
H H 0.0000 0.0000 'International Tables Vol C Tables 4.2.6.8 and 6.1.1.4'

loop_
_geom_angle_atom_site_label_1
_geom_angle_atom_site_label_2
_geom_angle_atom_site_label_3
_geom_angle
_geom_angle_site_symmetry_1
_geom_angle_site_symmetry_3
_geom_angle_publ_flag
Si1 P1 Mg2 129.75(5) . . ?
Si1 P1 Mg3 117.28(5) . . ?
Mg2 P1 Mg3 81.04(5) . . ?
Si1 P1 Mg1 144.48(6) . . ?
Mg2 P1 Mg1 80.95(5) . . ?
Mg3 P1 Mg1 80.63(4) . . ?
C12 Si1 C11 109.39(17) . . ?
C12 Si1 C13 109.50(18) . . ?
C11 Si1 C13 109.45(18) . . ?
C12 Si1 P1 110.24(13) . . ?
C11 Si1 P1 109.53(13) . . ?
C13 Si1 P1 108.72(13) . . ?
C113 C11 C111 105.1(7) . . ?
C113 C11 C112 106.4(6) . . ?
C111 C11 C112 105.0(7) . . ?
C113 C11 Si1 112.4(3) . . ?
C111 C11 Si1 112.6(3) . . ?
C112 C11 Si1 114.6(4) . . ?
C11 C111 H11A 109.5 . . ?
C11 C111 H11B 109.5 . . ?
H11A C111 H11B 109.5 . . ?
C11 C111 H11C 109.5 . . ?
H11A C111 H11C 109.5 . . ?
H11B C111 H11C 109.5 . . ?
C11 C112 H11D 109.5 . . ?
C11 C112 H11E 109.5 . . ?
H11D C112 H11E 109.5 . . ?
C11 C112 H11F 109.5 . . ?
H11D C112 H11F 109.5 . . ?
H11E C112 H11F 109.5 . . ?
C11 C113 H11G 109.5 . . ?
C11 C113 H11H 109.5 . . ?
H11G C113 H11H 109.5 . . ?
C11 C113 H11I 109.5 . . ?
H11G C113 H11I 109.5 . . ?
H11H C113 H11I 109.5 . . ?
C122 C12 C123 105.1(6) . . ?
C122 C12 C121 107.1(4) . . ?
C123 C12 C121 107.2(5) . . ?
C122 C12 Si1 111.4(3) . . ?
C123 C12 Si1 110.1(3) . . ?
C121 C12 Si1 115.4(3) . . ?
C12 C121 H12A 109.5 . . ?
C12 C121 H12B 109.5 . . ?
H12A C121 H12B 109.5 . . ?
C12 C121 H12C 109.5 . . ?
H12A C121 H12C 109.5 . . ?
H12B C121 H12C 109.5 . . ?
C12 C122 H12D 109.5 . . ?
C12 C122 H12E 109.5 . . ?
H12D C122 H12E 109.5 . . ?
C12 C122 H12F 109.5 . . ?
H12D C122 H12F 109.5 . . ?
H12E C122 H12F 109.5 . . ?
C12 C123 H12G 109.5 . . ?
C12 C123 H12H 109.5 . . ?
H12G C123 H12H 109.5 . . ?
C12 C123 H12I 109.5 . . ?
H12G C123 H12I 109.5 . . ?
H12H C123 H12I 109.5 . . ?
C132 C13 C133 105.8(6) . . ?
C132 C13 C131 106.7(5) . . ?
C133 C13 C131 107.6(5) . . ?
C132 C13 Si1 110.8(3) . . ?
C133 C13 Si1 110.4(3) . . ?
C131 C13 Si1 115.0(3) . . ?
C13 C131 H13A 109.5 . . ?
C13 C131 H13B 109.5 . . ?
H13A C131 H13B 109.5 . . ?
C13 C131 H13C 109.5 . . ?
H13A C131 H13C 109.5 . . ?
H13B C131 H13C 109.5 . . ?
C13 C132 H13D 109.5 . . ?
C13 C132 H13E 109.5 . . ?
H13D C132 H13E 109.5 . . ?
C13 C132 H13F 109.5 . . ?
H13D C132 H13F 109.5 . . ?
H13E C132 H13F 109.5 . . ?
C13 C133 H13G 109.5 . . ?
C13 C133 H13H 109.5 . . ?
H13G C133 H13H 109.5 . . ?
C13 C133 H13I 109.5 . . ?
H13G C133 H13I 109.5 . . ?
H13H C133 H13I 109.5 . . ?
Si2 P2 Mg1 125.26(6) . . ?
Si2 P2 Mg2 123.30(6) . . ?
Mg1 P2 Mg2 81.55(5) . . ?
Si2 P2 Mg4 142.96(6) . . ?
Mg1 P2 Mg4 81.51(5) . . ?
Mg2 P2 Mg4 81.83(5) . . ?
C23 Si2 C22 109.67(19) . . ?
C23 Si2 C21 109.70(19) . . ?
C22 Si2 C21 109.23(19) . . ?
C23 Si2 P2 109.04(14) . . ?
C22 Si2 P2 109.58(13) . . ?
C21 Si2 P2 109.61(13) . . ?
C213 C21 C212 108.2(4) . . ?
C213 C21 C211 108.3(4) . . ?
C212 C21 C211 104.2(4) . . ?
C213 C21 Si2 114.9(3) . . ?
C212 C21 Si2 109.5(3) . . ?
C211 C21 Si2 111.2(3) . . ?
C21 C211 H21A 109.5 . . ?
C21 C211 H21B 109.5 . . ?
H21A C211 H21B 109.5 . . ?
C21 C211 H21C 109.5 . . ?
H21A C211 H21C 109.5 . . ?
H21B C211 H21C 109.5 . . ?
C21 C212 H21D 109.5 . . ?
C21 C212 H21E 109.5 . . ?
H21D C212 H21E 109.5 . . ?
C21 C212 H21F 109.5 . . ?
H21D C212 H21F 109.5 . . ?
H21E C212 H21F 109.5 . . ?
C21 C213 H21G 109.5 . . ?
C21 C213 H21H 109.5 . . ?
H21G C213 H21H 109.5 . . ?
C21 C213 H21I 109.5 . . ?
H21G C213 H21I 109.5 . . ?
H21H C213 H21I 109.5 . . ?
C222 C22 C221 105.5(4) . . ?
C222 C22 C223 107.3(4) . . ?
C221 C22 C223 107.4(4) . . ?
C222 C22 Si2 110.2(3) . . ?
C221 C22 Si2 111.4(3) . . ?
C223 C22 Si2 114.5(3) . . ?
C22 C221 H22A 109.5 . . ?
C22 C221 H22B 109.5 . . ?
H22A C221 H22B 109.5 . . ?
C22 C221 H22C 109.5 . . ?
H22A C221 H22C 109.5 . . ?
H22B C221 H22C 109.5 . . ?
C22 C222 H22D 109.5 . . ?
C22 C222 H22E 109.5 . . ?
H22D C222 H22E 109.5 . . ?
C22 C222 H22F 109.5 . . ?
H22D C222 H22F 109.5 . . ?
H22E C222 H22F 109.5 . . ?
C22 C223 H22G 109.5 . . ?
C22 C223 H22H 109.5 . . ?
H22G C223 H22H 109.5 . . ?
C22 C223 H22I 109.5 . . ?
H22G C223 H22I 109.5 . . ?
H22H C223 H22I 109.5 . . ?
C232 C23 C231 105.7(4) . . ?
C232 C23 C233 106.8(4) . . ?
C231 C23 C233 107.9(4) . . ?
C232 C23 Si2 110.1(3) . . ?
C231 C23 Si2 111.0(3) . . ?
C233 C23 Si2 114.8(3) . . ?
C23 C231 H23A 109.5 . . ?
C23 C231 H23B 109.5 . . ?
H23A C231 H23B 109.5 . . ?
C23 C231 H23C 109.5 . . ?
H23A C231 H23C 109.5 . . ?
H23B C231 H23C 109.5 . . ?
C23 C232 H23D 109.5 . . ?
C23 C232 H23E 109.5 . . ?
H23D C232 H23E 109.5 . . ?
C23 C232 H23F 109.5 . . ?
H23D C232 H23F 109.5 . . ?
H23E C232 H23F 109.5 . . ?
C23 C233 H23G 109.5 . . ?
C23 C233 H23H 109.5 . . ?
H23G C233 H23H 109.5 . . ?
C23 C233 H23I 109.5 . . ?
H23G C233 H23I 109.5 . . ?
H23H C233 H23I 109.5 . . ?
O1 Mg1 P2 123.12(9) . . ?
O1 Mg1 P3 122.10(9) . . ?
P2 Mg1 P3 98.04(5) . . ?
O1 Mg1 P1 111.93(9) . . ?
P2 Mg1 P1 98.12(5) . . ?
P3 Mg1 P1 98.59(5) . . ?
O1 Mg1 Mg3 140.14(9) . . ?
P2 Mg1 Mg3 96.16(5) . . ?
P3 Mg1 Mg3 49.58(3) . . ?
P1 Mg1 Mg3 49.61(3) . . ?
O1 Mg1 Mg2 141.17(9) . . ?
P2 Mg1 Mg2 49.55(4) . . ?
P3 Mg1 Mg2 96.04(4) . . ?
P1 Mg1 Mg2 49.25(4) . . ?
Mg3 Mg1 Mg2 60.00(3) . . ?
O1 Mg1 Mg4 151.47(9) . . ?
P2 Mg1 Mg4 49.62(4) . . ?
P3 Mg1 Mg4 49.01(4) . . ?
P1 Mg1 Mg4 96.59(4) . . ?
Mg3 Mg1 Mg4 60.31(4) . . ?
Mg2 Mg1 Mg4 60.55(3) . . ?
C014 O1 C011 104.4(3) . . ?
C014 O1 Mg1 117.4(2) . . ?
C011 O1 Mg1 138.2(2) . . ?
O1 C011 C012 105.5(3) . . ?
O1 C011 H01A 110.7 . . ?
C012 C011 H01A 110.7 . . ?
O1 C011 H01B 110.7 . . ?
C012 C011 H01B 110.7 . . ?
H01A C011 H01B 108.8 . . ?
C013 C012 C011 105.0(3) . . ?
C013 C012 H01C 110.7 . . ?
C011 C012 H01C 110.7 . . ?
C013 C012 H01D 110.7 . . ?
C011 C012 H01D 110.7 . . ?
H01C C012 H01D 108.8 . . ?
C014 C013 C012 104.1(4) . . ?
C014 C013 H01E 110.9 . . ?
C012 C013 H01E 110.9 . . ?
C014 C013 H01F 110.9 . . ?
C012 C013 H01F 110.9 . . ?
H01E C013 H01F 109.0 . . ?
O1 C014 C013 104.3(3) . . ?
O1 C014 H01G 110.9 . . ?
C013 C014 H01G 110.9 . . ?
O1 C014 H01H 110.9 . . ?
C013 C014 H01H 110.9 . . ?
H01G C014 H01H 108.9 . . ?
O2 Mg2 P4 118.23(9) . . ?
O2 Mg2 P1 122.09(10) . . ?
P4 Mg2 P1 98.01(5) . . ?
O2 Mg2 P2 118.20(10) . . ?
P4 Mg2 P2 97.35(5) . . ?
P1 Mg2 P2 98.02(5) . . ?
O2 Mg2 Mg3 146.00(10) . . ?
P4 Mg2 Mg3 48.89(4) . . ?
P1 Mg2 Mg3 49.68(4) . . ?
P2 Mg2 Mg3 95.66(4) . . ?
O2 Mg2 Mg1 146.57(9) . . ?
P4 Mg2 Mg1 95.06(4) . . ?
P1 Mg2 Mg1 49.80(3) . . ?
P2 Mg2 Mg1 48.90(4) . . ?
Mg3 Mg2 Mg1 59.99(3) . . ?
O2 Mg2 Mg4 141.57(10) . . ?
P4 Mg2 Mg4 48.74(4) . . ?
P1 Mg2 Mg4 96.34(5) . . ?
P2 Mg2 Mg4 49.14(4) . . ?
Mg3 Mg2 Mg4 60.03(4) . . ?
Mg1 Mg2 Mg4 59.74(3) . . ?
C021 O2 C024 106.4(3) . . ?
C021 O2 Mg2 128.9(2) . . ?
C024 O2 Mg2 124.7(2) . . ?
O2 C021 C022 106.4(4) . . ?
O2 C021 H02A 110.4 . . ?
C022 C021 H02A 110.4 . . ?
O2 C021 H02B 110.4 . . ?
C022 C021 H02B 110.4 . . ?
H02A C021 H02B 108.6 . . ?
C021 C022 C023 104.0(4) . . ?
C021 C022 H02C 111.0 . . ?
C023 C022 H02C 111.0 . . ?
C021 C022 H02D 111.0 . . ?
C023 C022 H02D 111.0 . . ?
H02C C022 H02D 109.0 . . ?
C022 C023 C024 106.0(4) . . ?
C022 C023 H02E 110.5 . . ?
C024 C023 H02E 110.5 . . ?
C022 C023 H02F 110.5 . . ?
C024 C023 H02F 110.5 . . ?
H02E C023 H02F 108.7 . . ?
O2 C024 C023 105.9(4) . . ?
O2 C024 H02G 110.6 . . ?
C023 C024 H02G 110.6 . . ?
O2 C024 H02H 110.6 . . ?
C023 C024 H02H 110.6 . . ?
H02G C024 H02H 108.7 . . ?
Si3 P3 Mg4 125.38(6) . . ?
Si3 P3 Mg3 146.87(6) . . ?
Mg4 P3 Mg3 81.79(5) . . ?
Si3 P3 Mg1 118.41(5) . . ?
Mg4 P3 Mg1 81.35(5) . . ?
Mg3 P3 Mg1 80.83(4) . . ?
C31 Si3 C32 108.94(19) . . ?
C31 Si3 C33 109.61(19) . . ?
C32 Si3 C33 109.70(19) . . ?
C31 Si3 P3 110.45(13) . . ?
C32 Si3 P3 110.20(13) . . ?
C33 Si3 P3 107.93(13) . . ?
C311 C31 C312 105.3(4) . . ?
C311 C31 C313 108.2(4) . . ?
C312 C31 C313 107.5(4) . . ?
C311 C31 Si3 110.1(3) . . ?
C312 C31 Si3 110.9(3) . . ?
C313 C31 Si3 114.4(3) . . ?
C31 C311 H31A 109.5 . . ?
C31 C311 H31B 109.5 . . ?
H31A C311 H31B 109.5 . . ?
C31 C311 H31C 109.5 . . ?
H31A C311 H31C 109.5 . . ?
H31B C311 H31C 109.5 . . ?
C31 C312 H31D 109.5 . . ?
C31 C312 H31E 109.5 . . ?
H31D C312 H31E 109.5 . . ?
C31 C312 H31F 109.5 . . ?
H31D C312 H31F 109.5 . . ?
H31E C312 H31F 109.5 . . ?
C31 C313 H31G 109.5 . . ?
C31 C313 H31H 109.5 . . ?
H31G C313 H31H 109.5 . . ?
C31 C313 H31I 109.5 . . ?
H31G C313 H31I 109.5 . . ?
H31H C313 H31I 109.5 . . ?
C323 C32 C322 105.5(4) . . ?
C323 C32 C321 107.0(4) . . ?
C322 C32 C321 107.6(3) . . ?
C323 C32 Si3 111.9(3) . . ?
C322 C32 Si3 111.0(3) . . ?
C321 C32 Si3 113.2(3) . . ?
C32 C321 H32A 109.5 . . ?
C32 C321 H32B 109.5 . . ?
H32A C321 H32B 109.5 . . ?
C32 C321 H32C 109.5 . . ?
H32A C321 H32C 109.5 . . ?
H32B C321 H32C 109.5 . . ?
C32 C322 H32D 109.5 . . ?
C32 C322 H32E 109.5 . . ?
H32D C322 H32E 109.5 . . ?
C32 C322 H32F 109.5 . . ?
H32D C322 H32F 109.5 . . ?
H32E C322 H32F 109.5 . . ?
C32 C323 H32G 109.5 . . ?
C32 C323 H32H 109.5 . . ?
H32G C323 H32H 109.5 . . ?
C32 C323 H32I 109.5 . . ?
H32G C323 H32I 109.5 . . ?
H32H C323 H32I 109.5 . . ?
C332 C33 C331 105.2(4) . . ?
C332 C33 C333 107.4(4) . . ?
C331 C33 C333 107.6(4) . . ?
C332 C33 Si3 111.5(3) . . ?
C331 C33 Si3 110.2(3) . . ?
C333 C33 Si3 114.4(3) . . ?
C33 C331 H33A 109.5 . . ?
C33 C331 H33B 109.5 . . ?
H33A C331 H33B 109.5 . . ?
C33 C331 H33C 109.5 . . ?
H33A C331 H33C 109.5 . . ?
H33B C331 H33C 109.5 . . ?
C33 C332 H33D 109.5 . . ?
C33 C332 H33E 109.5 . . ?
H33D C332 H33E 109.5 . . ?
C33 C332 H33F 109.5 . . ?
H33D C332 H33F 109.5 . . ?
H33E C332 H33F 109.5 . . ?
C33 C333 H33G 109.5 . . ?
C33 C333 H33H 109.5 . . ?
H33G C333 H33H 109.5 . . ?
C33 C333 H33I 109.5 . . ?
H33G C333 H33I 109.5 . . ?
H33H C333 H33I 109.5 . . ?
Si4 P4 Mg3 125.81(6) . . ?
Si4 P4 Mg4 123.91(6) . . ?
Mg3 P4 Mg4 82.37(5) . . ?
Si4 P4 Mg2 141.02(6) . . ?
Mg3 P4 Mg2 81.84(5) . . ?
Mg4 P4 Mg2 82.47(5) . . ?
C43 Si4 C41 109.7(2) . . ?
C43 Si4 C42 109.60(19) . . ?
C41 Si4 C42 110.4(2) . . ?
C43 Si4 P4 109.25(15) . . ?
C41 Si4 P4 108.42(13) . . ?
C42 Si4 P4 109.39(13) . . ?
C412 C41 C411 108.4(4) . . ?
C412 C41 C413 105.1(5) . . ?
C411 C41 C413 106.7(4) . . ?
C412 C41 Si4 111.9(3) . . ?
C411 C41 Si4 115.6(3) . . ?
C413 C41 Si4 108.5(3) . . ?
C41 C411 H41A 109.5 . . ?
C41 C411 H41B 109.5 . . ?
H41A C411 H41B 109.5 . . ?
C41 C411 H41C 109.5 . . ?
H41A C411 H41C 109.5 . . ?
H41B C411 H41C 109.5 . . ?
C41 C412 H41D 109.5 . . ?
C41 C412 H41E 109.5 . . ?
H41D C412 H41E 109.5 . . ?
C41 C412 H41F 109.5 . . ?
H41D C412 H41F 109.5 . . ?
H41E C412 H41F 109.5 . . ?
C41 C413 H41G 109.5 . . ?
C41 C413 H41H 109.5 . . ?
H41G C413 H41H 109.5 . . ?
C41 C413 H41I 109.5 . . ?
H41G C413 H41I 109.5 . . ?
H41H C413 H41I 109.5 . . ?
C422 C42 C421 107.3(4) . . ?
C422 C42 C423 108.7(4) . . ?
C421 C42 C423 105.7(4) . . ?
C422 C42 Si4 112.0(3) . . ?
C421 C42 Si4 108.7(3) . . ?
C423 C42 Si4 114.0(3) . . ?
C42 C421 H42A 109.5 . . ?
C42 C421 H42B 109.5 . . ?
H42A C421 H42B 109.5 . . ?
C42 C421 H42C 109.5 . . ?
H42A C421 H42C 109.5 . . ?
H42B C421 H42C 109.5 . . ?
C42 C422 H42D 109.5 . . ?
C42 C422 H42E 109.5 . . ?
H42D C422 H42E 109.5 . . ?
C42 C422 H42F 109.5 . . ?
H42D C422 H42F 109.5 . . ?
H42E C422 H42F 109.5 . . ?
C42 C423 H42G 109.5 . . ?
C42 C423 H42H 109.5 . . ?
H42G C423 H42H 109.5 . . ?
C42 C423 H42I 109.5 . . ?
H42G C423 H42I 109.5 . . ?
H42H C423 H42I 109.5 . . ?
C432 C43 C431 106.9(4) . . ?
C432 C43 C433 109.5(5) . . ?
C431 C43 C433 100.7(5) . . ?
C432 C43 Si4 116.6(4) . . ?
C431 C43 Si4 110.2(3) . . ?
C433 C43 Si4 111.6(3) . . ?
C43 C431 H43A 109.5 . . ?
C43 C431 H43B 109.5 . . ?
H43A C431 H43B 109.5 . . ?
C43 C431 H43C 109.5 . . ?
H43A C431 H43C 109.5 . . ?
H43B C431 H43C 109.5 . . ?
C43 C432 H43D 109.5 . . ?
C43 C432 H43E 109.5 . . ?
H43D C432 H43E 109.5 . . ?
C43 C432 H43F 109.5 . . ?
H43D C432 H43F 109.5 . . ?
H43E C432 H43F 109.5 . . ?
C43 C433 H43G 109.5 . . ?
C43 C433 H43H 109.5 . . ?
H43G C433 H43H 109.5 . . ?
C43 C433 H43I 109.5 . . ?
H43G C433 H43I 109.5 . . ?
H43H C433 H43I 109.5 . . ?
O3 Mg3 P4 122.65(9) . . ?
O3 Mg3 P3 111.92(9) . . ?
P4 Mg3 P3 97.15(5) . . ?
O3 Mg3 P1 123.17(9) . . ?
P4 Mg3 P1 97.98(5) . . ?
P3 Mg3 P1 98.76(5) . . ?
O3 Mg3 Mg1 141.18(9) . . ?
P4 Mg3 Mg1 95.36(5) . . ?
P3 Mg3 Mg1 49.59(4) . . ?
P1 Mg3 Mg1 49.76(3) . . ?
O3 Mg3 Mg2 152.00(9) . . ?
P4 Mg3 Mg2 49.27(4) . . ?
P3 Mg3 Mg2 96.07(5) . . ?
P1 Mg3 Mg2 49.28(4) . . ?
Mg1 Mg3 Mg2 60.02(3) . . ?
O3 Mg3 Mg4 139.88(9) . . ?
P4 Mg3 Mg4 48.97(4) . . ?
P3 Mg3 Mg4 48.80(4) . . ?
P1 Mg3 Mg4 96.35(5) . . ?
Mg1 Mg3 Mg4 59.88(4) . . ?
Mg2 Mg3 Mg4 60.41(4) . . ?
C034 O3 C031 104.5(3) . . ?
C034 O3 Mg3 118.2(3) . . ?
C031 O3 Mg3 137.2(2) . . ?
O3 C031 C032 106.3(4) . . ?
O3 C031 H03A 110.5 . . ?
C032 C031 H03A 110.5 . . ?
O3 C031 H03B 110.5 . . ?
C032 C031 H03B 110.5 . . ?
H03A C031 H03B 108.7 . . ?
C033 C032 C031 104.2(4) . . ?
C033 C032 H03C 110.9 . . ?
C031 C032 H03C 110.9 . . ?
C033 C032 H03D 110.9 . . ?
C031 C032 H03D 110.9 . . ?
H03C C032 H03D 108.9 . . ?
C032 C033 C034 106.3(5) . . ?
C032 C033 H03E 110.5 . . ?
C034 C033 H03E 110.5 . . ?
C032 C033 H03F 110.5 . . ?
C034 C033 H03F 110.5 . . ?
H03E C033 H03F 108.7 . . ?
O3 C034 C033 103.3(4) . . ?
O3 C034 H03G 111.1 . . ?
C033 C034 H03G 111.1 . . ?
O3 C034 H03H 111.1 . . ?
C033 C034 H03H 111.1 . . ?
H03G C034 H03H 109.1 . . ?
O4 Mg4 P3 124.94(10) . . ?
O4 Mg4 P4 118.35(10) . . ?
P3 Mg4 P4 97.44(5) . . ?
O4 Mg4 P2 115.61(10) . . ?
P3 Mg4 P2 97.92(5) . . ?
P4 Mg4 P2 97.31(5) . . ?
O4 Mg4 Mg1 146.00(10) . . ?
P3 Mg4 Mg1 49.64(4) . . ?
P4 Mg4 Mg1 95.07(5) . . ?
P2 Mg4 Mg1 48.87(4) . . ?
O4 Mg4 Mg3 148.86(10) . . ?
P3 Mg4 Mg3 49.41(4) . . ?
P4 Mg4 Mg3 48.66(4) . . ?
P2 Mg4 Mg3 95.19(5) . . ?
Mg1 Mg4 Mg3 59.81(4) . . ?
O4 Mg4 Mg2 139.20(10) . . ?
P3 Mg4 Mg2 95.83(5) . . ?
P4 Mg4 Mg2 48.79(3) . . ?
P2 Mg4 Mg2 49.03(4) . . ?
Mg1 Mg4 Mg2 59.71(4) . . ?
Mg3 Mg4 Mg2 59.56(4) . . ?
C044 O4 C041 107.4(3) . . ?
C044 O4 Mg4 119.6(3) . . ?
C041 O4 Mg4 133.1(3) . . ?
O4 C041 C042 106.5(4) . . ?
O4 C041 H04A 110.4 . . ?
C042 C041 H04A 110.4 . . ?
O4 C041 H04B 110.4 . . ?
C042 C041 H04B 110.4 . . ?
H04A C041 H04B 108.6 . . ?
C041 C042 C043 105.0(6) . . ?
C041 C042 H04C 110.8 . . ?
C043 C042 H04C 110.8 . . ?
C041 C042 H04D 110.8 . . ?
C043 C042 H04D 110.8 . . ?
H04C C042 H04D 108.8 . . ?
C044 C043 C042 105.4(5) . . ?
C044 C043 H04E 110.7 . . ?
C042 C043 H04E 110.7 . . ?
C044 C043 H04F 110.7 . . ?
C042 C043 H04F 110.7 . . ?
H04E C043 H04F 108.8 . . ?
C043 C044 O4 108.5(5) . . ?
C043 C044 H04G 110.0 . . ?
O4 C044 H04G 110.0 . . ?
C043 C044 H04H 110.0 . . ?
O4 C044 H04H 110.0 . . ?
H04G C044 H04H 108.4 . . ?
C51 O5 C54 92(3) . . ?
O5 C51 C52 144(3) . . ?
O5 C51 H51A 100.8 . . ?
C52 C51 H51A 100.8 . . ?
O5 C51 H51B 100.8 . . ?
C52 C51 H51B 100.8 . . ?
H51A C51 H51B 104.4 . . ?
C51 C52 C53 96.2(13) . . ?
C51 C52 H52A 112.5 . . ?
C53 C52 H52A 112.5 . . ?
C51 C52 H52B 112.5 . . ?
C53 C52 H52B 112.5 . . ?
H52A C52 H52B 110.0 . . ?
C52 C53 C54 102.8(10) . . ?
C52 C53 H53A 111.2 . . ?
C54 C53 H53A 111.2 . . ?
C52 C53 H53B 111.2 . . ?
C54 C53 H53B 111.2 . . ?
H53A C53 H53B 109.1 . . ?
C53 C54 O5 104.0(15) . . ?
C53 C54 H54A 111.0 . . ?
O5 C54 H54A 111.0 . . ?
C53 C54 H54B 111.0 . . ?
O5 C54 H54B 111.0 . . ?
H54A C54 H54B 109.0 . . ?

loop_
_geom_bond_atom_site_label_1
_geom_bond_atom_site_label_2
_geom_bond_distance
_geom_bond_site_symmetry_2
_geom_bond_publ_flag
P1 Si1 2.2232(14) . ?
P1 Mg2 2.5703(16) . ?
P1 Mg3 2.5856(15) . ?
P1 Mg1 2.5914(14) . ?
Si1 C12 1.963(4) . ?
Si1 C11 1.965(4) . ?
Si1 C13 1.967(4) . ?
C11 C113 1.451(7) . ?
C11 C111 1.465(7) . ?
C11 C112 1.496(7) . ?
C111 H11A 0.9800 . ?
C111 H11B 0.9800 . ?
C111 H11C 0.9800 . ?
C112 H11D 0.9800 . ?
C112 H11E 0.9800 . ?
C112 H11F 0.9800 . ?
C113 H11G 0.9800 . ?
C113 H11H 0.9800 . ?
C113 H11I 0.9800 . ?
C12 C122 1.481(7) . ?
C12 C123 1.497(8) . ?
C12 C121 1.514(6) . ?
C121 H12A 0.9800 . ?
C121 H12B 0.9800 . ?
C121 H12C 0.9800 . ?
C122 H12D 0.9800 . ?
C122 H12E 0.9800 . ?
C122 H12F 0.9800 . ?
C123 H12G 0.9800 . ?
C123 H12H 0.9800 . ?
C123 H12I 0.9800 . ?
C13 C132 1.491(7) . ?
C13 C133 1.494(8) . ?
C13 C131 1.517(6) . ?
C131 H13A 0.9800 . ?
C131 H13B 0.9800 . ?
C131 H13C 0.9800 . ?
C132 H13D 0.9800 . ?
C132 H13E 0.9800 . ?
C132 H13F 0.9800 . ?
C133 H13G 0.9800 . ?
C133 H13H 0.9800 . ?
C133 H13I 0.9800 . ?
P2 Si2 2.2206(14) . ?
P2 Mg1 2.5524(16) . ?
P2 Mg2 2.5776(15) . ?
P2 Mg4 2.5816(16) . ?
Si2 C23 1.953(4) . ?
Si2 C22 1.954(4) . ?
Si2 C21 1.965(4) . ?
C21 C213 1.523(6) . ?
C21 C212 1.524(6) . ?
C21 C211 1.538(7) . ?
C211 H21A 0.9800 . ?
C211 H21B 0.9800 . ?
C211 H21C 0.9800 . ?
C212 H21D 0.9800 . ?
C212 H21E 0.9800 . ?
C212 H21F 0.9800 . ?
C213 H21G 0.9800 . ?
C213 H21H 0.9800 . ?
C213 H21I 0.9800 . ?
C22 C222 1.523(7) . ?
C22 C221 1.524(6) . ?
C22 C223 1.537(6) . ?
C221 H22A 0.9800 . ?
C221 H22B 0.9800 . ?
C221 H22C 0.9800 . ?
C222 H22D 0.9800 . ?
C222 H22E 0.9800 . ?
C222 H22F 0.9800 . ?
C223 H22G 0.9800 . ?
C223 H22H 0.9800 . ?
C223 H22I 0.9800 . ?
C23 C232 1.530(7) . ?
C23 C231 1.534(7) . ?
C23 C233 1.541(6) . ?
C231 H23A 0.9800 . ?
C231 H23B 0.9800 . ?
C231 H23C 0.9800 . ?
C232 H23D 0.9800 . ?
C232 H23E 0.9800 . ?
C232 H23F 0.9800 . ?
C233 H23G 0.9800 . ?
C233 H23H 0.9800 . ?
C233 H23I 0.9800 . ?
Mg1 O1 2.094(3) . ?
Mg1 P3 2.5834(15) . ?
Mg1 Mg3 3.3495(16) . ?
Mg1 Mg2 3.3506(16) . ?
Mg1 Mg4 3.3518(17) . ?
O1 C014 1.444(5) . ?
O1 C011 1.450(4) . ?
C011 C012 1.517(6) . ?
C011 H01A 0.9900 . ?
C011 H01B 0.9900 . ?
C012 C013 1.514(6) . ?
C012 H01C 0.9900 . ?
C012 H01D 0.9900 . ?
C013 C014 1.503(6) . ?
C013 H01E 0.9900 . ?
C013 H01F 0.9900 . ?
C014 H01G 0.9900 . ?
C014 H01H 0.9900 . ?
Mg2 O2 2.078(3) . ?
Mg2 P4 2.5643(15) . ?
Mg2 Mg3 3.3499(17) . ?
Mg2 Mg4 3.3790(17) . ?
O2 C021 1.450(5) . ?
O2 C024 1.453(5) . ?
C021 C022 1.483(7) . ?
C021 H02A 0.9900 . ?
C021 H02B 0.9900 . ?
C022 C023 1.510(7) . ?
C022 H02C 0.9900 . ?
C022 H02D 0.9900 . ?
C023 C024 1.533(7) . ?
C023 H02E 0.9900 . ?
C023 H02F 0.9900 . ?
C024 H02G 0.9900 . ?
C024 H02H 0.9900 . ?
P3 Si3 2.2150(14) . ?
P3 Mg4 2.5589(16) . ?
P3 Mg3 2.5828(15) . ?
Si3 C31 1.958(4) . ?
Si3 C32 1.963(4) . ?
Si3 C33 1.968(5) . ?
C31 C311 1.518(7) . ?
C31 C312 1.533(6) . ?
C31 C313 1.546(6) . ?
C311 H31A 0.9800 . ?
C311 H31B 0.9800 . ?
C311 H31C 0.9800 . ?
C312 H31D 0.9800 . ?
C312 H31E 0.9800 . ?
C312 H31F 0.9800 . ?
C313 H31G 0.9800 . ?
C313 H31H 0.9800 . ?
C313 H31I 0.9800 . ?
C32 C323 1.521(6) . ?
C32 C322 1.530(6) . ?
C32 C321 1.550(6) . ?
C321 H32A 0.9800 . ?
C321 H32B 0.9800 . ?
C321 H32C 0.9800 . ?
C322 H32D 0.9800 . ?
C322 H32E 0.9800 . ?
C322 H32F 0.9800 . ?
C323 H32G 0.9800 . ?
C323 H32H 0.9800 . ?
C323 H32I 0.9800 . ?
C33 C332 1.529(7) . ?
C33 C331 1.529(6) . ?
C33 C333 1.550(6) . ?
C331 H33A 0.9800 . ?
C331 H33B 0.9800 . ?
C331 H33C 0.9800 . ?
C332 H33D 0.9800 . ?
C332 H33E 0.9800 . ?
C332 H33F 0.9800 . ?
C333 H33G 0.9800 . ?
C333 H33H 0.9800 . ?
C333 H33I 0.9800 . ?
P4 Si4 2.2110(14) . ?
P4 Mg3 2.5498(16) . ?
P4 Mg4 2.5622(16) . ?
Si4 C43 1.953(5) . ?
Si4 C41 1.954(4) . ?
Si4 C42 1.960(4) . ?
C41 C412 1.504(7) . ?
C41 C411 1.536(6) . ?
C41 C413 1.554(7) . ?
C411 H41A 0.9800 . ?
C411 H41B 0.9800 . ?
C411 H41C 0.9800 . ?
C412 H41D 0.9800 . ?
C412 H41E 0.9800 . ?
C412 H41F 0.9800 . ?
C413 H41G 0.9800 . ?
C413 H41H 0.9800 . ?
C413 H41I 0.9800 . ?
C42 C422 1.503(6) . ?
C42 C421 1.515(7) . ?
C42 C423 1.521(6) . ?
C421 H42A 0.9800 . ?
C421 H42B 0.9800 . ?
C421 H42C 0.9800 . ?
C422 H42D 0.9800 . ?
C422 H42E 0.9800 . ?
C422 H42F 0.9800 . ?
C423 H42G 0.9800 . ?
C423 H42H 0.9800 . ?
C423 H42I 0.9800 . ?
C43 C432 1.512(7) . ?
C43 C431 1.529(7) . ?
C43 C433 1.565(7) . ?
C431 H43A 0.9800 . ?
C431 H43B 0.9800 . ?
C431 H43C 0.9800 . ?
C432 H43D 0.9800 . ?
C432 H43E 0.9800 . ?
C432 H43F 0.9800 . ?
C433 H43G 0.9800 . ?
C433 H43H 0.9800 . ?
C433 H43I 0.9800 . ?
Mg3 O3 2.088(3) . ?
Mg3 Mg4 3.3662(18) . ?
O3 C034 1.438(5) . ?
O3 C031 1.449(5) . ?
C031 C032 1.510(6) . ?
C031 H03A 0.9900 . ?
C031 H03B 0.9900 . ?
C032 C033 1.475(8) . ?
C032 H03C 0.9900 . ?
C032 H03D 0.9900 . ?
C033 C034 1.496(7) . ?
C033 H03E 0.9900 . ?
C033 H03F 0.9900 . ?
C034 H03G 0.9900 . ?
C034 H03H 0.9900 . ?
Mg4 O4 2.075(3) . ?
O4 C044 1.444(6) . ?
O4 C041 1.453(5) . ?
C041 C042 1.453(8) . ?
C041 H04A 0.9900 . ?
C041 H04B 0.9900 . ?
C042 C043 1.491(9) . ?
C042 H04C 0.9900 . ?
C042 H04D 0.9900 . ?
C043 C044 1.407(9) . ?
C043 H04E 0.9900 . ?
C043 H04F 0.9900 . ?
C044 H04G 0.9900 . ?
C044 H04H 0.9900 . ?
O5 C51 1.25(3) . ?
O5 C54 1.84(5) . ?
C51 C52 1.53(2) . ?
C51 H51A 0.9900 . ?
C51 H51B 0.9900 . ?
C52 C53 1.67(2) . ?
C52 H52A 0.9900 . ?
C52 H52B 0.9900 . ?
C53 C54 1.82(3) . ?
C53 H53A 0.9900 . ?
C53 H53B 0.9900 . ?
C54 H54A 0.9900 . ?
C54 H54B 0.9900 . ?
